data_7121307
loop_
_publ_author_name
'Izod, Keith'
'Evans, Peter'
'Waddell, Paul G.'

_publ_section_title
;
 A diarsagermylene and a diarsastannylene stabilised by areneGe/Sn
 interactions.
;
_journal_issue 20
_journal_name_full 'Chemical communications (Cambridge, England)'
_journal_page_first 2526
_journal_page_last 2529
_journal_paper_doi 10.1039/c7cc09564c
_journal_volume 54
_journal_year 2018
_chemical_formula_moiety 'C36 H58 As Li O3, C36.01 H58.97 As Li O3'
_chemical_formula_sum 'C72.01 H116.97 As2 Li2 O6'
_chemical_formula_weight 1242.46
_space_group_crystal_system triclinic
_space_group_IT_number 2
_space_group_name_Hall '-P 1'
_space_group_name_H-M_alt 'P -1'
_symmetry_space_group_name_Hall '-P 1'
_symmetry_space_group_name_H-M 'P -1'
_atom_sites_solution_hydrogens geom
_atom_sites_solution_primary direct
_audit_creation_date 2015-05-01
_audit_creation_method
;
Olex2 1.2
(compiled 2015.01.26 svn.r3151 for OlexSys, GUI svn.r4998)
;
_audit_update_record
;
2017-12-12 deposited with the CCDC.
2018-01-11 downloaded from the CCDC.
;
_cell_angle_alpha 68.376(2)
_cell_angle_beta 80.7734(18)
_cell_angle_gamma 89.4407(16)
_cell_formula_units_Z 2
_cell_length_a 11.4059(2)
_cell_length_b 17.5174(3)
_cell_length_c 19.3810(5)
_cell_measurement_reflns_used 23118
_cell_measurement_temperature 150.0(2)
_cell_measurement_theta_max 28.1210
_cell_measurement_theta_min 3.1970
_cell_volume 3548.12(14)
_computing_cell_refinement
;
CrysAlisPro, Agilent Technologies,
Version 1.171.36.32 (release 02-08-2013 CrysAlis171 .NET)
(compiled Aug  2 2013,16:46:58)
;
_computing_data_collection
;
CrysAlisPro, Agilent Technologies,
Version 1.171.36.32 (release 02-08-2013 CrysAlis171 .NET)
(compiled Aug  2 2013,16:46:58)
;
_computing_data_reduction
;
CrysAlisPro, Agilent Technologies,
Version 1.171.36.32 (release 02-08-2013 CrysAlis171 .NET)
(compiled Aug  2 2013,16:46:58)
;
_computing_molecular_graphics 'Olex2 (Dolomanov et al., 2009)'
_computing_publication_material 'Olex2 (Dolomanov et al., 2009)'
_computing_structure_refinement 'XL (Sheldrick, 2008)'
_computing_structure_solution 'XT (Sheldrick, 2015)'
_diffrn_ambient_temperature 150.0(2)
_diffrn_detector_area_resol_mean 10.3968
_diffrn_measured_fraction_theta_full 0.995
_diffrn_measured_fraction_theta_max 0.881
_diffrn_measurement_details
;
#__ type_ start__ end____ width___ exp.time_
  1 omega  -52.00  -10.00   1.0000   25.0000
omega____ theta____ kappa____ phi______ frames
    -       10.0008  137.0000   13.0000 42

#__ type_ start__ end____ width___ exp.time_
  2 omega   42.00   68.00   1.0000   25.0000
omega____ theta____ kappa____ phi______ frames
    -       10.0008 -137.0000  -49.0000 26

#__ type_ start__ end____ width___ exp.time_
  3 omega    4.00   35.00   1.0000   25.0000
omega____ theta____ kappa____ phi______ frames
    -       10.0008  -99.0000  150.0000 31

#__ type_ start__ end____ width___ exp.time_
  4 omega   14.00   52.00   1.0000   25.0000
omega____ theta____ kappa____ phi______ frames
    -       10.0008  -99.0000   60.0000 38

#__ type_ start__ end____ width___ exp.time_
  5 omega  -36.00   91.00   1.0000   25.0000
omega____ theta____ kappa____ phi______ frames
    -       10.0008   19.0000    0.0000 127

#__ type_ start__ end____ width___ exp.time_
  6 omega  -79.00   -9.00   1.0000   25.0000
omega____ theta____ kappa____ phi______ frames
    -       10.0008    0.0000 -180.0000 70

#__ type_ start__ end____ width___ exp.time_
  7 omega  -39.00   65.00   1.0000   25.0000
omega____ theta____ kappa____ phi______ frames
    -       -9.0633   57.0000  -60.0000 104

#__ type_ start__ end____ width___ exp.time_
  8 omega  -85.00   17.00   1.0000   25.0000
omega____ theta____ kappa____ phi______ frames
    -       -9.0633  -38.0000  150.0000 102

#__ type_ start__ end____ width___ exp.time_
  9 omega  -39.00   65.00   1.0000   25.0000
omega____ theta____ kappa____ phi______ frames
    -       -9.0633   57.0000  150.0000 104

#__ type_ start__ end____ width___ exp.time_
 10 omega  -16.00   86.00   1.0000   25.0000
omega____ theta____ kappa____ phi______ frames
    -       10.0008   38.0000  120.0000 102

#__ type_ start__ end____ width___ exp.time_
 11 omega   22.00   51.00   1.0000   25.0000
omega____ theta____ kappa____ phi______ frames
    -       10.0008 -132.0000  127.0000 29
;
_diffrn_measurement_device_type 'Xcalibur, Atlas, Gemini ultra'
_diffrn_measurement_method '\w scans'
_diffrn_orient_matrix_UB_11 0.0047463000
_diffrn_orient_matrix_UB_12 -0.0231063000
_diffrn_orient_matrix_UB_13 0.0380558000
_diffrn_orient_matrix_UB_21 0.0514525000
_diffrn_orient_matrix_UB_22 -0.0178115000
_diffrn_orient_matrix_UB_23 -0.0121133000
_diffrn_orient_matrix_UB_31 0.0362059000
_diffrn_orient_matrix_UB_32 0.0324271000
_diffrn_orient_matrix_UB_33 0.0004897000
_diffrn_radiation_monochromator graphite
_diffrn_radiation_type MoK\a
_diffrn_radiation_wavelength 0.71073
_diffrn_reflns_av_R_equivalents 0.0427
_diffrn_reflns_av_unetI/netI 0.0443
_diffrn_reflns_Laue_measured_fraction_full 0.995
_diffrn_reflns_Laue_measured_fraction_max 0.881
_diffrn_reflns_limit_h_max 15
_diffrn_reflns_limit_h_min -14
_diffrn_reflns_limit_k_max 22
_diffrn_reflns_limit_k_min -23
_diffrn_reflns_limit_l_max 26
_diffrn_reflns_limit_l_min -25
_diffrn_reflns_number 71162
_diffrn_reflns_point_group_measured_fraction_full 0.995
_diffrn_reflns_point_group_measured_fraction_max 0.881
_diffrn_reflns_theta_full 26.000
_diffrn_reflns_theta_max 28.757
_diffrn_reflns_theta_min 2.920
_diffrn_source 'Enhance (Mo) X-ray Source'
_exptl_absorpt_coefficient_mu 0.989
_exptl_absorpt_correction_T_max 1.00000
_exptl_absorpt_correction_T_min 0.94576
_exptl_absorpt_correction_type multi-scan
_exptl_absorpt_process_details
;
CrysAlisPro, Agilent Technologies,
Version 1.171.36.32 (release 02-08-2013 CrysAlis171 .NET)
(compiled Aug  2 2013,16:46:58)
Empirical absorption correction using spherical harmonics,
 implemented in SCALE3 ABSPACK scaling algorithm.
;
_exptl_crystal_colour orange
_exptl_crystal_colour_primary orange
_exptl_crystal_density_diffrn 1.163
_exptl_crystal_description irregular
_exptl_crystal_F_000 1338
_exptl_crystal_size_max 0.39
_exptl_crystal_size_mid 0.26
_exptl_crystal_size_min 0.19
_refine_diff_density_max 0.473
_refine_diff_density_min -0.366
_refine_diff_density_rms 0.055
_refine_ls_extinction_method none
_refine_ls_goodness_of_fit_ref 1.020
_refine_ls_hydrogen_treatment constr
_refine_ls_matrix_type full
_refine_ls_number_parameters 805
_refine_ls_number_reflns 16256
_refine_ls_number_restraints 167
_refine_ls_restrained_S_all 1.019
_refine_ls_R_factor_all 0.0648
_refine_ls_R_factor_gt 0.0401
_refine_ls_shift/su_max 0.001
_refine_ls_shift/su_mean 0.000
_refine_ls_structure_factor_coef Fsqd
_refine_ls_weighting_details 'w=1/[\s^2^(Fo^2^)+(0.0411P)^2^+1.2822P] where P=(Fo^2^+2Fc^2^)/3'
_refine_ls_weighting_scheme calc
_refine_ls_wR_factor_gt 0.0840
_refine_ls_wR_factor_ref 0.0930
_reflns_Friedel_coverage 0.000
_reflns_number_gt 12267
_reflns_number_total 16256
_reflns_threshold_expression 'I > 2\s(I)'
_cod_data_source_file c7cc09564c2.cif
_cod_data_source_block 7
_cod_depositor_comments 'Adding full bibliography for 7121305--7121307.cif.'
_cod_original_cell_volume 3548.14(14)
_cod_database_code 7121307
_shelxl_version_number 2014/6
_chemical_oxdiff_formula 'C36 H58 O3 As1 Li1'
_shelx_space_group_comment
;
The symmetry employed for this shelxl refinement is uniquely defined
by the following loop, which should always be used as a source of
symmetry information in preference to the above space-group names.
They are only intended as comments.
;
_reflns_odcompleteness_completeness 99.85
_reflns_odcompleteness_iscentric 1
_reflns_odcompleteness_theta 25.30
_olex2_refinement_description
;
1. Fixed Uiso
 At 1.2 times of:
  All C(H) groups, All C(H,H) groups, All C(H,H,H,H) groups
 At 1.5 times of:
  All C(H,H,H) groups
2. Restrained distances
 O6C-Li2 \\sim O6A-Li2 \\sim O6B-Li2
 with sigma of 0.02
 C36-C35B \\sim C35A-C36
 with sigma of 0.02
 C35A-C34 \\sim C34-C35B
 with sigma of 0.02
 O4A-Li2 \\sim O4B-Li2
 with sigma of 0.02
3. Uiso/Uaniso restraints and constraints
Uanis(O6A) = Uanis(O6B) = Uanis(O6C)
Uanis(C71C) = Uanis(C72A) = Uanis(C72B)
Uanis(C72C) = Uanis(C71A) = Uanis(C71B)
Uanis(C70A) = Uanis(C70C) = Uanis(C70B)
Uanis(C69C) = Uanis(C69A) = Uanis(C69B)
Uanis(C35B) = Uanis(C35A)
Uanis(O4A) = Uanis(O4B)
Uanis(C61A) = Uanis(C61B)
Uanis(C62A) = Uanis(C62B)
Uanis(C63A) = Uanis(C63B)
Uanis(C64A) = Uanis(C64B)
4. Rigid body (RIGU) restrains
 O6A, C69A, C70A, C71A, C72A, O6B, C69B, C70B, C71B, C72B, O6C, C69C, C70C,
 C71C, C72C
 with sigma for 1-2 distances of 0.004 and sigma for 1-3 distances of 0.004
 O4A, C61A, C62A, C63A, C64A, O4B, C61B, C62B, C63B, C64B
 with sigma for 1-2 distances of 0.004 and sigma for 1-3 distances of 0.004
5. Same fragment restrains
{O6B, C69B, C70B, C71B, C72B} sigma for 1-2: 0.02, 1-3: 0.02
as
{O6A, C69A, C70A, C71A, C72A}
{O4A, C61A, C62A, C63A, C64A} sigma for 1-2: 0.02, 1-3: 0.02
as
{O4B, C61B, C62B, C63B, C64B}
6. Others
 Fixed Sof: H34A(0.72735) H34B(0.72735) H34C(0.27265) H34D(0.27265)
 H36A(0.72735) H36B(0.72735) H36C(0.27265) H36D(0.27265) O4A(0.42724)
 C61A(0.42724) H61A(0.42724) H61B(0.42724) C62A(0.42724) H62A(0.42724)
 H62B(0.42724) C63A(0.42724) H63A(0.42724) H63B(0.42724) C64A(0.42724)
 H64A(0.42724) H64B(0.42724) O6A(0.33598) C69A(0.33598) H69A(0.33598)
 H69B(0.33598) C70A(0.33598) H70A(0.33598) H70B(0.33598) C71A(0.33598)
 H71A(0.33598) H71B(0.33598) C72A(0.33598) H72A(0.33598) H72B(0.33598)
 C35A(0.65728) H35A(0.65728) H35B(0.65728) O4B(0.57276) C61B(0.57276)
 H61C(0.57276) H61D(0.57276) C62B(0.57276) H62C(0.57276) H62D(0.57276)
 C63B(0.57276) H63C(0.57276) H63D(0.57276) C64B(0.57276) H64C(0.57276)
 H64D(0.57276) O6B(0.18998) C69B(0.18998) H69C(0.18998) H69D(0.18998)
 C70B(0.18998) H70C(0.18998) H70D(0.18998) C71B(0.18998) H71C(0.18998)
 H71D(0.18998) C72B(0.18998) H72C(0.18998) H72D(0.18998) C35B(0.34272)
 H35C(0.34272) H35D(0.34272) O6C(0.47645) C69C(0.47645) H69E(0.47645)
 H69F(0.47645) C70C(0.47645) H70E(0.47645) H70F(0.47645) H70G(0.47645)
 C71C(0.47645) H71E(0.47645) H71F(0.47645) C72C(0.47645) H72E(0.47645)
 H72F(0.47645) H72G(0.47645)
7.a Ternary CH refined with riding coordinates:
 C7(H7), C10(H10), C19(H19), C22(H22), C43(H43), C46(H46), C55(H55), C58(H58)
7.b Secondary CH2 refined with riding coordinates:
 C25(H25A,H25B), C26(H26A,H26B), C27(H27A,H27B), C28(H28A,H28B), C29(H29A,
 H29B), C30(H30A,H30B), C31(H31A,H31B), C32(H32A,H32B), C33(H33A,H33B),
 C34(H34A,H34B), C34(H34C,H34D), C36(H36A,H36B), C36(H36C,H36D), C65(H65A,H65B),
  C66(H66A,H66B), C67(H67A,H67B), C68(H68A,H68B), C61A(H61A,H61B), C62A(H62A,
 H62B), C63A(H63A,H63B), C64A(H64A,H64B), C69A(H69A,H69B), C70A(H70A,H70B),
 C71A(H71A,H71B), C72A(H72A,H72B), C35A(H35A,H35B), C61B(H61C,H61D), C62B(H62C,
 H62D), C63B(H63C,H63D), C64B(H64C,H64D), C69B(H69C,H69D), C70B(H70C,H70D),
 C71B(H71C,H71D), C72B(H72C,H72D), C35B(H35C,H35D), C69C(H69E,H69F), C71C(H71E,
 H71F)
7.c Aromatic/amide H refined with riding coordinates:
 C3(H3), C4(H4), C5(H5), C15(H15), C16(H16), C17(H17), C39(H39), C40(H40),
 C41(H41), C51(H51), C52(H52), C53(H53)
7.d Idealised Me refined as rotating group:
 C8(H8A,H8B,H8C), C9(H9A,H9B,H9C), C11(H11A,H11B,H11C), C12(H12A,H12B,H12C),
 C20(H20A,H20B,H20C), C21(H21A,H21B,H21C), C23(H23A,H23B,H23C), C24(H24A,H24B,
 H24C), C44(H44A,H44B,H44C), C45(H45A,H45B,H45C), C47(H47A,H47B,H47C), C48(H48A,
 H48B,H48C), C56(H56A,H56B,H56C), C57(H57A,H57B,H57C), C59(H59A,H59B,H59C),
 C60(H60A,H60B,H60C), C70C(H70E,H70F,H70G), C72C(H72E,H72F,H72G)
;
_olex2_submission_special_instructions 'No special instructions were received'

loop_
_space_group_symop_operation_xyz
'x, y, z'
'-x, -y, -z'

loop_
_atom_site_label
_atom_site_type_symbol
_atom_site_fract_x
_atom_site_fract_y
_atom_site_fract_z
_atom_site_U_iso_or_equiv
_atom_site_adp_type
_atom_site_occupancy
_atom_site_site_symmetry_order
_atom_site_calc_flag
_atom_site_refinement_flags_posn
_atom_site_refinement_flags_adp
_atom_site_refinement_flags_occupancy
_atom_site_disorder_assembly
_atom_site_disorder_group
As1 As 0.18396(2) 0.96617(2) 0.26196(2) 0.02635(6) Uani 1 1 d . . . . .
As2 As 0.43880(2) 0.45531(2) 0.27954(2) 0.02456(6) Uani 1 1 d . . . . .
O1 O 0.47325(13) 0.86988(9) 0.24881(10) 0.0409(4) Uani 1 1 d . . . . .
O2 O 0.45707(13) 1.02087(9) 0.30815(9) 0.0366(4) Uani 1 1 d . . . . .
O3 O 0.51083(13) 1.04638(10) 0.14289(9) 0.0395(4) Uani 1 1 d . . . . .
O5 O 0.15970(12) 0.36145(9) 0.26453(9) 0.0365(4) Uani 1 1 d . . . . .
C1 C 0.08767(16) 0.86210(11) 0.29398(11) 0.0227(4) Uani 1 1 d . . . . .
C2 C 0.02877(16) 0.84138(12) 0.24356(12) 0.0256(4) Uani 1 1 d . . . . .
C3 C -0.04393(18) 0.76989(13) 0.27030(13) 0.0326(5) Uani 1 1 d . . . . .
H3 H -0.0852 0.7573 0.2366 0.039 Uiso 1 1 calc R . . . .
C4 C -0.05777(19) 0.71679(13) 0.34446(13) 0.0366(5) Uani 1 1 d . . . . .
H4 H -0.1086 0.6685 0.3618 0.044 Uiso 1 1 calc R . . . .
C5 C 0.00294(18) 0.73463(12) 0.39305(12) 0.0318(5) Uani 1 1 d . . . . .
H5 H -0.0044 0.6971 0.4437 0.038 Uiso 1 1 calc R . . . .
C6 C 0.07480(16) 0.80627(12) 0.36966(11) 0.0252(4) Uani 1 1 d . . . . .
C7 C 0.04204(18) 0.89398(13) 0.16027(12) 0.0312(5) Uani 1 1 d . . . . .
H7 H 0.1019 0.9400 0.1495 0.037 Uiso 1 1 calc R . . . .
C8 C 0.0897(2) 0.84490(16) 0.11159(14) 0.0479(6) Uani 1 1 d . . . . .
H8A H 0.1653 0.8221 0.1252 0.072 Uiso 1 1 calc GR . . . .
H8B H 0.1023 0.8812 0.0584 0.072 Uiso 1 1 calc GR . . . .
H8C H 0.0320 0.8000 0.1201 0.072 Uiso 1 1 calc GR . . . .
C9 C -0.0736(2) 0.93217(15) 0.13818(14) 0.0414(6) Uani 1 1 d . . . . .
H9A H -0.1332 0.8885 0.1460 0.062 Uiso 1 1 calc GR . . . .
H9B H -0.0593 0.9687 0.0850 0.062 Uiso 1 1 calc GR . . . .
H9C H -0.1027 0.9638 0.1693 0.062 Uiso 1 1 calc GR . . . .
C10 C 0.13754(19) 0.82276(13) 0.42685(12) 0.0306(5) Uani 1 1 d . . . . .
H10 H 0.1559 0.8834 0.4079 0.037 Uiso 1 1 calc R . . . .
C11 C 0.0621(3) 0.7986(2) 0.50441(16) 0.0715(10) Uani 1 1 d . . . . .
H11A H -0.0153 0.8230 0.4998 0.107 Uiso 1 1 calc GR . . . .
H11B H 0.1025 0.8185 0.5360 0.107 Uiso 1 1 calc GR . . . .
H11C H 0.0503 0.7385 0.5275 0.107 Uiso 1 1 calc GR . . . .
C12 C 0.2548(2) 0.78188(19) 0.43244(17) 0.0604(8) Uani 1 1 d . . . . .
H12A H 0.2408 0.7223 0.4483 0.091 Uiso 1 1 calc GR . . . .
H12B H 0.2931 0.7937 0.4695 0.091 Uiso 1 1 calc GR . . . .
H12C H 0.3066 0.8031 0.3832 0.091 Uiso 1 1 calc GR . . . .
C13 C 0.06566(16) 1.04521(11) 0.21994(11) 0.0241(4) Uani 1 1 d . . . . .
C14 C 0.09142(18) 1.10583(12) 0.14660(12) 0.0287(4) Uani 1 1 d . . . . .
C15 C 0.0073(2) 1.16284(13) 0.11969(14) 0.0381(5) Uani 1 1 d . . . . .
H15 H 0.0254 1.2036 0.0704 0.046 Uiso 1 1 calc R . . . .
C16 C -0.1016(2) 1.16109(14) 0.16320(15) 0.0421(6) Uani 1 1 d . . . . .
H16 H -0.1584 1.1998 0.1439 0.051 Uiso 1 1 calc R . . . .
C17 C -0.12696(19) 1.10259(14) 0.23503(14) 0.0362(5) Uani 1 1 d . . . . .
H17 H -0.2022 1.1013 0.2648 0.043 Uiso 1 1 calc R . . . .
C18 C -0.04562(17) 1.04547(12) 0.26503(12) 0.0282(4) Uani 1 1 d . . . . .
C19 C 0.2098(2) 1.11322(14) 0.09525(12) 0.0359(5) Uani 1 1 d . . . . .
H19 H 0.2522 1.0620 0.1179 0.043 Uiso 1 1 calc R . . . .
C20 C 0.1971(3) 1.12034(18) 0.01596(15) 0.0545(7) Uani 1 1 d . . . . .
H20A H 0.1473 1.0736 0.0189 0.082 Uiso 1 1 calc GR . . . .
H20B H 0.2758 1.1203 -0.0130 0.082 Uiso 1 1 calc GR . . . .
H20C H 0.1599 1.1717 -0.0090 0.082 Uiso 1 1 calc GR . . . .
C21 C 0.2866(2) 1.18572(15) 0.09258(15) 0.0470(6) Uani 1 1 d . . . . .
H21A H 0.2458 1.2367 0.0726 0.071 Uiso 1 1 calc GR . . . .
H21B H 0.3632 1.1895 0.0599 0.071 Uiso 1 1 calc GR . . . .
H21C H 0.3001 1.1774 0.1435 0.071 Uiso 1 1 calc GR . . . .
C22 C -0.07899(19) 0.98706(13) 0.34636(13) 0.0338(5) Uani 1 1 d . . . . .
H22 H -0.0111 0.9507 0.3586 0.041 Uiso 1 1 calc R . . . .
C23 C -0.0948(3) 1.03331(16) 0.40033(15) 0.0511(7) Uani 1 1 d . . . . .
H23A H -0.0206 1.0645 0.3945 0.077 Uiso 1 1 calc GR . . . .
H23B H -0.1149 0.9938 0.4523 0.077 Uiso 1 1 calc GR . . . .
H23C H -0.1589 1.0712 0.3887 0.077 Uiso 1 1 calc GR . . . .
C24 C -0.1885(2) 0.93139(18) 0.35810(18) 0.0612(8) Uani 1 1 d . . . . .
H24A H -0.2569 0.9651 0.3458 0.092 Uiso 1 1 calc GR . . . .
H24B H -0.2055 0.8934 0.4108 0.092 Uiso 1 1 calc GR . . . .
H24C H -0.1734 0.8999 0.3252 0.092 Uiso 1 1 calc GR . . . .
C25 C 0.5949(2) 0.85433(15) 0.26138(17) 0.0477(6) Uani 1 1 d . . . . .
H25A H 0.6028 0.8509 0.3126 0.057 Uiso 1 1 calc R . . . .
H25B H 0.6502 0.8991 0.2242 0.057 Uiso 1 1 calc R . . . .
C26 C 0.6224(2) 0.77484(17) 0.25272(18) 0.0557(7) Uani 1 1 d . . . . .
H26A H 0.6741 0.7430 0.2885 0.067 Uiso 1 1 calc R . . . .
H26B H 0.6616 0.7837 0.2008 0.067 Uiso 1 1 calc R . . . .
C27 C 0.5003(2) 0.73165(16) 0.27056(18) 0.0553(7) Uani 1 1 d . . . . .
H27A H 0.4996 0.6904 0.2469 0.066 Uiso 1 1 calc R . . . .
H27B H 0.4738 0.7044 0.3256 0.066 Uiso 1 1 calc R . . . .
C28 C 0.4236(2) 0.80216(15) 0.23649(16) 0.0456(6) Uani 1 1 d . . . . .
H28A H 0.4274 0.8145 0.1820 0.055 Uiso 1 1 calc R . . . .
H28B H 0.3396 0.7892 0.2618 0.055 Uiso 1 1 calc R . . . .
C29 C 0.4627(3) 0.9724(2) 0.38467(16) 0.0645(8) Uani 1 1 d . . . . .
H29A H 0.5447 0.9761 0.3944 0.077 Uiso 1 1 calc R . . . .
H29B H 0.4415 0.9141 0.3951 0.077 Uiso 1 1 calc R . . . .
C30 C 0.3802(3) 1.0020(2) 0.43382(17) 0.0711(9) Uani 1 1 d . . . . .
H30A H 0.4232 1.0185 0.4671 0.085 Uiso 1 1 calc R . . . .
H30B H 0.3187 0.9585 0.4656 0.085 Uiso 1 1 calc R . . . .
C31 C 0.3252(3) 1.07343(19) 0.38406(17) 0.0641(8) Uani 1 1 d . . . . .
H31A H 0.3250 1.1198 0.4017 0.077 Uiso 1 1 calc R . . . .
H31B H 0.2423 1.0588 0.3826 0.077 Uiso 1 1 calc R . . . .
C32 C 0.4005(3) 1.09562(15) 0.30835(15) 0.0509(7) Uani 1 1 d . . . . .
H32A H 0.3509 1.1151 0.2683 0.061 Uiso 1 1 calc R . . . .
H32B H 0.4611 1.1396 0.2999 0.061 Uiso 1 1 calc R . . . .
C33 C 0.6039(2) 1.10443(19) 0.13481(17) 0.0604(8) Uani 1 1 d . . . . .
H33A H 0.6500 1.0821 0.1764 0.072 Uiso 1 1 calc R . . . .
H33B H 0.5700 1.1561 0.1364 0.072 Uiso 1 1 calc R . . . .
C34 C 0.6812(3) 1.1203(2) 0.06246(15) 0.0628(8) Uani 1 1 d D . . . .
H34A H 0.7563 1.0921 0.0702 0.075 Uiso 0.7274 1 calc R . P A 1
H34B H 0.7004 1.1801 0.0357 0.075 Uiso 0.7274 1 calc R . P A 1
H34C H 0.7661 1.1216 0.0675 0.075 Uiso 0.2726 1 calc R . P B 2
H34D H 0.6644 1.1732 0.0242 0.075 Uiso 0.2726 1 calc R . P B 2
C36 C 0.5261(2) 1.02534(17) 0.07728(15) 0.0515(7) Uani 1 1 d D . . . .
H36A H 0.4492 1.0261 0.0596 0.062 Uiso 0.7274 1 calc R . P C 1
H36B H 0.5562 0.9695 0.0891 0.062 Uiso 0.7274 1 calc R . P C 1
H36C H 0.4717 1.0556 0.0427 0.062 Uiso 0.2726 1 calc R . P D 2
H36D H 0.5103 0.9656 0.0914 0.062 Uiso 0.2726 1 calc R . P D 2
C37 C 0.58167(16) 0.53097(11) 0.23355(11) 0.0236(4) Uani 1 1 d . . . . .
C38 C 0.59795(18) 0.58692(12) 0.15832(12) 0.0276(4) Uani 1 1 d . . . . .
C39 C 0.69808(19) 0.64152(13) 0.12906(13) 0.0337(5) Uani 1 1 d . . . . .
H39 H 0.7078 0.6794 0.0784 0.040 Uiso 1 1 calc R . . . .
C40 C 0.78262(19) 0.64144(14) 0.17221(13) 0.0372(5) Uani 1 1 d . . . . .
H40 H 0.8509 0.6783 0.1513 0.045 Uiso 1 1 calc R . . . .
C41 C 0.76762(18) 0.58762(13) 0.24586(13) 0.0335(5) Uani 1 1 d . . . . .
H41 H 0.8265 0.5876 0.2755 0.040 Uiso 1 1 calc R . . . .
C42 C 0.66821(17) 0.53314(12) 0.27820(12) 0.0259(4) Uani 1 1 d . . . . .
C43 C 0.5106(2) 0.59070(13) 0.10557(12) 0.0351(5) Uani 1 1 d . . . . .
H43 H 0.4506 0.5436 0.1323 0.042 Uiso 1 1 calc R . . . .
C44 C 0.4438(2) 0.66980(16) 0.08780(15) 0.0509(7) Uani 1 1 d . . . . .
H44A H 0.4009 0.6728 0.1347 0.076 Uiso 1 1 calc GR . . . .
H44B H 0.3870 0.6701 0.0548 0.076 Uiso 1 1 calc GR . . . .
H44C H 0.5007 0.7173 0.0625 0.076 Uiso 1 1 calc GR . . . .
C45 C 0.5708(2) 0.58135(15) 0.03336(13) 0.0461(6) Uani 1 1 d . . . . .
H45A H 0.6254 0.6292 0.0038 0.069 Uiso 1 1 calc GR . . . .
H45B H 0.5104 0.5775 0.0039 0.069 Uiso 1 1 calc GR . . . .
H45C H 0.6155 0.5313 0.0459 0.069 Uiso 1 1 calc GR . . . .
C46 C 0.65590(19) 0.48019(13) 0.36110(12) 0.0314(5) Uani 1 1 d . . . . .
H46 H 0.5805 0.4454 0.3749 0.038 Uiso 1 1 calc R . . . .
C47 C 0.7565(2) 0.42201(17) 0.37843(16) 0.0560(7) Uani 1 1 d . . . . .
H47A H 0.7584 0.3863 0.3495 0.084 Uiso 1 1 calc GR . . . .
H47B H 0.7435 0.3882 0.4323 0.084 Uiso 1 1 calc GR . . . .
H47C H 0.8324 0.4540 0.3646 0.084 Uiso 1 1 calc GR . . . .
C48 C 0.6431(2) 0.53288(16) 0.40933(14) 0.0473(6) Uani 1 1 d . . . . .
H48A H 0.7168 0.5665 0.3987 0.071 Uiso 1 1 calc GR . . . .
H48B H 0.6276 0.4971 0.4627 0.071 Uiso 1 1 calc GR . . . .
H48C H 0.5768 0.5688 0.3975 0.071 Uiso 1 1 calc GR . . . .
C49 C 0.51598(16) 0.34928(11) 0.31498(11) 0.0214(4) Uani 1 1 d . . . . .
C50 C 0.60245(16) 0.32570(11) 0.26694(11) 0.0229(4) Uani 1 1 d . . . . .
C51 C 0.65954(18) 0.25289(12) 0.29607(12) 0.0300(5) Uani 1 1 d . . . . .
H51 H 0.7197 0.2384 0.2638 0.036 Uiso 1 1 calc R . . . .
C52 C 0.63101(19) 0.20139(13) 0.37032(13) 0.0345(5) Uani 1 1 d . . . . .
H52 H 0.6711 0.1520 0.3892 0.041 Uiso 1 1 calc R . . . .
C53 C 0.54357(19) 0.22234(12) 0.41698(12) 0.0315(5) Uani 1 1 d . . . . .
H53 H 0.5220 0.1860 0.4679 0.038 Uiso 1 1 calc R . . . .
C54 C 0.48604(17) 0.29540(11) 0.39127(11) 0.0242(4) Uani 1 1 d . . . . .
C55 C 0.63496(17) 0.37499(12) 0.18322(11) 0.0266(4) Uani 1 1 d . . . . .
H55 H 0.5846 0.4237 0.1709 0.032 Uiso 1 1 calc R . . . .
C56 C 0.76556(19) 0.40719(14) 0.16012(13) 0.0366(5) Uani 1 1 d . . . . .
H56A H 0.7817 0.4403 0.1891 0.055 Uiso 1 1 calc GR . . . .
H56B H 0.7812 0.4412 0.1063 0.055 Uiso 1 1 calc GR . . . .
H56C H 0.8172 0.3606 0.1703 0.055 Uiso 1 1 calc GR . . . .
C57 C 0.6068(2) 0.32458(14) 0.13727(13) 0.0395(5) Uani 1 1 d . . . . .
H57A H 0.6556 0.2765 0.1478 0.059 Uiso 1 1 calc GR . . . .
H57B H 0.6244 0.3587 0.0835 0.059 Uiso 1 1 calc GR . . . .
H57C H 0.5224 0.3063 0.1512 0.059 Uiso 1 1 calc GR . . . .
C58 C 0.39223(18) 0.31518(13) 0.44645(12) 0.0290(4) Uani 1 1 d . . . . .
H58 H 0.3890 0.3764 0.4280 0.035 Uiso 1 1 calc R . . . .
C59 C 0.2700(2) 0.2808(2) 0.44727(16) 0.0586(8) Uani 1 1 d . . . . .
H59A H 0.2506 0.3030 0.3963 0.088 Uiso 1 1 calc GR . . . .
H59B H 0.2105 0.2966 0.4814 0.088 Uiso 1 1 calc GR . . . .
H59C H 0.2700 0.2207 0.4647 0.088 Uiso 1 1 calc GR . . . .
C60 C 0.4181(3) 0.28647(19) 0.52630(15) 0.0587(8) Uani 1 1 d . . . . .
H60A H 0.4972 0.3083 0.5257 0.088 Uiso 1 1 calc GR . . . .
H60B H 0.4155 0.2262 0.5477 0.088 Uiso 1 1 calc GR . . . .
H60C H 0.3582 0.3064 0.5570 0.088 Uiso 1 1 calc GR . . . .
C65 C 0.03206(19) 0.34552(15) 0.28346(14) 0.0398(6) Uani 1 1 d . . . . .
H65A H -0.0085 0.3904 0.2492 0.048 Uiso 1 1 calc R . . . .
H65B H 0.0033 0.3410 0.3359 0.048 Uiso 1 1 calc R . . . .
C66 C 0.0079(2) 0.26567(16) 0.27472(16) 0.0490(6) Uani 1 1 d . . . . .
H66A H -0.0043 0.2749 0.2229 0.059 Uiso 1 1 calc R . . . .
H66B H -0.0627 0.2347 0.3108 0.059 Uiso 1 1 calc R . . . .
C67 C 0.1206(2) 0.22116(16) 0.29206(17) 0.0501(7) Uani 1 1 d . . . . .
H67A H 0.1194 0.1951 0.3470 0.060 Uiso 1 1 calc R . . . .
H67B H 0.1325 0.1787 0.2695 0.060 Uiso 1 1 calc R . . . .
C68 C 0.2155(2) 0.29057(15) 0.25549(15) 0.0435(6) Uani 1 1 d . . . . .
H68A H 0.2861 0.2779 0.2808 0.052 Uiso 1 1 calc R . . . .
H68B H 0.2405 0.3001 0.2015 0.052 Uiso 1 1 calc R . . . .
Li1 Li 0.4123(3) 0.9760(2) 0.2357(2) 0.0321(8) Uani 1 1 d . . . . .
Li2 Li 0.2300(3) 0.4688(2) 0.2420(2) 0.0348(8) Uani 1 1 d D . . . .
O4A O 0.1293(8) 0.5157(7) 0.3062(6) 0.0355(10) Uani 0.4272 1 d D U P E 1
C61A C 0.1200(9) 0.4697(6) 0.3857(6) 0.0510(17) Uani 0.4272 1 d D U P E 1
H61A H 0.1785 0.4264 0.3953 0.061 Uiso 0.4272 1 calc R . P E 1
H61B H 0.0392 0.4432 0.4072 0.061 Uiso 0.4272 1 calc R . P E 1
C62A C 0.145(2) 0.5313(11) 0.4202(6) 0.078(3) Uani 0.4272 1 d D U P E 1
H62A H 0.0712 0.5548 0.4356 0.094 Uiso 0.4272 1 calc R . P E 1
H62B H 0.1845 0.5052 0.4647 0.094 Uiso 0.4272 1 calc R . P E 1
C63A C 0.2272(11) 0.5966(7) 0.3583(6) 0.0670(19) Uani 0.4272 1 d D U P E 1
H63A H 0.2190 0.6506 0.3635 0.080 Uiso 0.4272 1 calc R . P E 1
H63B H 0.3113 0.5819 0.3581 0.080 Uiso 0.4272 1 calc R . P E 1
C64A C 0.1853(9) 0.5974(6) 0.2893(5) 0.0500(14) Uani 0.4272 1 d D U P E 1
H64A H 0.1271 0.6402 0.2743 0.060 Uiso 0.4272 1 calc R . P E 1
H64B H 0.2532 0.6097 0.2473 0.060 Uiso 0.4272 1 calc R . P E 1
O6A O 0.2009(16) 0.5411(8) 0.1432(7) 0.0430(16) Uani 0.336 1 d D U P E 1
C69A C 0.0939(15) 0.5867(12) 0.1354(10) 0.0579(18) Uani 0.336 1 d D U P E 1
H69A H 0.1118 0.6456 0.1245 0.070 Uiso 0.336 1 calc R . P E 1
H69B H 0.0339 0.5642 0.1818 0.070 Uiso 0.336 1 calc R . P E 1
C70A C 0.0488(9) 0.5751(7) 0.0679(6) 0.0642(16) Uani 0.336 1 d D U P E 1
H70A H -0.0390 0.5686 0.0763 0.077 Uiso 0.336 1 calc R . P E 1
H70B H 0.0765 0.6218 0.0200 0.077 Uiso 0.336 1 calc R . P E 1
C71A C 0.1070(8) 0.4949(7) 0.0681(5) 0.0583(12) Uani 0.336 1 d D U P E 1
H71A H 0.0601 0.4458 0.1058 0.070 Uiso 0.336 1 calc R . P E 1
H71B H 0.1162 0.4911 0.0179 0.070 Uiso 0.336 1 calc R . P E 1
C72A C 0.2215(17) 0.5041(13) 0.0885(13) 0.0473(15) Uani 0.336 1 d D U P E 1
H72A H 0.2556 0.4499 0.1097 0.057 Uiso 0.336 1 calc R . P E 1
H72B H 0.2777 0.5394 0.0438 0.057 Uiso 0.336 1 calc R . P E 1
C35A C 0.6140(4) 1.0878(3) 0.0176(2) 0.0457(9) Uani 0.6573 1 d D . P F 1
H35A H 0.6677 1.0618 -0.0118 0.055 Uiso 0.6573 1 calc R . P F 1
H35B H 0.5731 1.1320 -0.0171 0.055 Uiso 0.6573 1 calc R . P F 1
O4B O 0.1552(6) 0.5274(5) 0.3072(4) 0.0355(10) Uani 0.5728 1 d D U P E 2
C61B C 0.0875(5) 0.4901(4) 0.3825(4) 0.0510(17) Uani 0.5728 1 d D U P E 2
H61C H 0.0789 0.4297 0.3973 0.061 Uiso 0.5728 1 calc R . P E 2
H61D H 0.0071 0.5119 0.3847 0.061 Uiso 0.5728 1 calc R . P E 2
C62B C 0.1546(15) 0.5111(8) 0.4341(4) 0.078(3) Uani 0.5728 1 d D U P E 2
H62C H 0.1002 0.5312 0.4681 0.094 Uiso 0.5728 1 calc R . P E 2
H62D H 0.1921 0.4619 0.4651 0.094 Uiso 0.5728 1 calc R . P E 2
C63B C 0.2460(8) 0.5754(5) 0.3864(4) 0.0670(19) Uani 0.5728 1 d D U P E 2
H63C H 0.3263 0.5536 0.3881 0.080 Uiso 0.5728 1 calc R . P E 2
H63D H 0.2430 0.6224 0.4034 0.080 Uiso 0.5728 1 calc R . P E 2
C64B C 0.2171(6) 0.6014(4) 0.3084(4) 0.0500(14) Uani 0.5728 1 d D U P E 2
H64C H 0.1647 0.6483 0.2982 0.060 Uiso 0.5728 1 calc R . P E 2
H64D H 0.2906 0.6176 0.2703 0.060 Uiso 0.5728 1 calc R . P E 2
O6B O 0.1787(19) 0.5441(11) 0.1514(9) 0.0430(16) Uani 0.19 1 d D U P E 2
C69B C 0.1124(16) 0.6168(11) 0.1407(9) 0.0579(18) Uani 0.19 1 d D U P E 2
H69C H 0.1615 0.6620 0.1427 0.070 Uiso 0.19 1 calc R . P E 2
H69D H 0.0399 0.6055 0.1794 0.070 Uiso 0.19 1 calc R . P E 2
C70B C 0.079(2) 0.6388(14) 0.0588(14) 0.0642(16) Uani 0.19 1 d D U P E 2
H70C H -0.0006 0.6609 0.0557 0.077 Uiso 0.19 1 calc R . P E 2
H70D H 0.1389 0.6786 0.0193 0.077 Uiso 0.19 1 calc R . P E 2
C71B C 0.0832(15) 0.5527(13) 0.0534(9) 0.0583(12) Uani 0.19 1 d D U P E 2
H71C H 0.0085 0.5193 0.0799 0.070 Uiso 0.19 1 calc R . P E 2
H71D H 0.0974 0.5569 0.0003 0.070 Uiso 0.19 1 calc R . P E 2
C72B C 0.1820(14) 0.5189(10) 0.0902(10) 0.0473(15) Uani 0.19 1 d D U P E 2
H72C H 0.1761 0.4581 0.1081 0.057 Uiso 0.19 1 calc R . P E 2
H72D H 0.2577 0.5390 0.0547 0.057 Uiso 0.19 1 calc R . P E 2
C35B C 0.6506(7) 1.0496(5) 0.0419(5) 0.0457(9) Uani 0.3427 1 d D . P F 2
H35C H 0.6597 1.0665 -0.0135 0.055 Uiso 0.3427 1 calc R . P F 2
H35D H 0.7026 1.0037 0.0614 0.055 Uiso 0.3427 1 calc R . P F 2
O6C O 0.1800(12) 0.5227(6) 0.1425(6) 0.0430(16) Uani 0.4764 1 d D U P E 3
C69C C 0.0801(12) 0.5734(8) 0.1235(7) 0.0579(18) Uani 0.4764 1 d . U P E 3
H69E H 0.0483 0.5890 0.1669 0.070 Uiso 0.4764 1 calc R . P E 3
H69F H 0.0169 0.5396 0.1170 0.070 Uiso 0.4764 1 calc R . P E 3
C70C C 0.1036(8) 0.6494(6) 0.0554(6) 0.0642(16) Uani 0.4764 1 d . U P E 3
H70E H 0.1217 0.6351 0.0107 0.096 Uiso 0.4764 1 calc GR . P E 3
H70F H 0.1714 0.6813 0.0584 0.096 Uiso 0.4764 1 calc GR . P E 3
H70G H 0.0332 0.6823 0.0521 0.096 Uiso 0.4764 1 calc GR . P E 3
C71C C 0.2273(12) 0.4898(9) 0.0841(9) 0.0473(15) Uani 0.4764 1 d . U P E 3
H71E H 0.2957 0.4562 0.0997 0.057 Uiso 0.4764 1 calc R . P E 3
H71F H 0.2568 0.5362 0.0364 0.057 Uiso 0.4764 1 calc R . P E 3
C72C C 0.1338(5) 0.4368(4) 0.0703(3) 0.0583(12) Uani 0.4764 1 d . U P E 3
H72E H 0.1718 0.4113 0.0357 0.088 Uiso 0.4764 1 calc GR . P E 3
H72F H 0.0713 0.4715 0.0481 0.088 Uiso 0.4764 1 calc GR . P E 3
H72G H 0.0987 0.3938 0.1182 0.088 Uiso 0.4764 1 calc GR . P E 3

loop_
_atom_site_aniso_label
_atom_site_aniso_U_11
_atom_site_aniso_U_22
_atom_site_aniso_U_33
_atom_site_aniso_U_23
_atom_site_aniso_U_13
_atom_site_aniso_U_12
As1 0.01768(10) 0.02257(11) 0.03543(13) -0.00641(9) -0.00544(8) -0.00273(8)
As2 0.01870(10) 0.01909(10) 0.03171(13) -0.00493(9) -0.00361(8) 0.00268(7)
O1 0.0293(8) 0.0337(8) 0.0647(12) -0.0235(8) -0.0099(7) 0.0065(6)
O2 0.0336(8) 0.0417(9) 0.0361(9) -0.0150(7) -0.0085(7) -0.0006(7)
O3 0.0365(8) 0.0446(9) 0.0392(9) -0.0219(8) 0.0050(7) -0.0157(7)
O5 0.0256(7) 0.0371(8) 0.0521(10) -0.0233(8) -0.0051(7) -0.0012(6)
C1 0.0165(9) 0.0225(9) 0.0289(11) -0.0116(8) 0.0016(8) 0.0002(7)
C2 0.0204(9) 0.0277(10) 0.0303(12) -0.0142(9) -0.0002(8) 0.0007(8)
C3 0.0276(11) 0.0364(12) 0.0391(13) -0.0210(10) -0.0027(9) -0.0051(9)
C4 0.0346(12) 0.0300(11) 0.0432(14) -0.0148(10) 0.0029(10) -0.0124(9)
C5 0.0324(11) 0.0267(11) 0.0307(12) -0.0076(9) 0.0035(9) -0.0027(9)
C6 0.0215(9) 0.0252(10) 0.0293(11) -0.0126(9) 0.0002(8) 0.0024(8)
C7 0.0297(11) 0.0366(12) 0.0300(12) -0.0161(10) -0.0033(9) -0.0026(9)
C8 0.0501(15) 0.0571(16) 0.0393(15) -0.0261(13) 0.0046(11) -0.0009(12)
C9 0.0410(13) 0.0514(15) 0.0355(14) -0.0180(12) -0.0127(11) 0.0026(11)
C10 0.0360(11) 0.0274(11) 0.0276(12) -0.0090(9) -0.0058(9) -0.0005(9)
C11 0.070(2) 0.111(3) 0.0427(17) -0.0455(18) 0.0088(14) -0.0265(19)
C12 0.0601(17) 0.081(2) 0.0610(19) -0.0399(17) -0.0377(15) 0.0309(15)
C13 0.0231(9) 0.0220(10) 0.0309(11) -0.0126(8) -0.0078(8) 0.0003(8)
C14 0.0305(11) 0.0246(10) 0.0341(12) -0.0127(9) -0.0095(9) 0.0018(8)
C15 0.0502(14) 0.0297(11) 0.0365(13) -0.0103(10) -0.0182(11) 0.0097(10)
C16 0.0408(13) 0.0391(13) 0.0592(17) -0.0263(13) -0.0256(12) 0.0186(11)
C17 0.0288(11) 0.0366(12) 0.0523(16) -0.0260(12) -0.0096(10) 0.0079(9)
C18 0.0255(10) 0.0256(10) 0.0390(13) -0.0183(9) -0.0056(9) 0.0009(8)
C19 0.0406(12) 0.0333(12) 0.0278(12) -0.0049(10) -0.0043(10) 0.0015(10)
C20 0.0614(17) 0.0638(18) 0.0372(15) -0.0201(13) -0.0018(13) -0.0018(14)
C21 0.0440(14) 0.0462(14) 0.0412(15) -0.0070(12) -0.0014(11) -0.0109(11)
C22 0.0289(11) 0.0312(11) 0.0397(13) -0.0158(10) 0.0054(9) 0.0007(9)
C23 0.0656(17) 0.0463(15) 0.0416(15) -0.0219(12) 0.0030(13) 0.0111(13)
C24 0.0426(15) 0.0555(17) 0.076(2) -0.0216(16) 0.0101(14) -0.0179(13)
C25 0.0319(12) 0.0454(14) 0.0668(18) -0.0215(13) -0.0100(12) 0.0070(11)
C26 0.0442(15) 0.0557(17) 0.071(2) -0.0288(15) -0.0074(13) 0.0154(12)
C27 0.0561(16) 0.0416(14) 0.077(2) -0.0317(14) -0.0142(15) 0.0112(12)
C28 0.0476(14) 0.0413(14) 0.0565(17) -0.0261(13) -0.0138(12) 0.0039(11)
C29 0.0660(19) 0.082(2) 0.0394(17) -0.0148(15) -0.0120(14) 0.0362(16)
C30 0.085(2) 0.083(2) 0.0471(18) -0.0258(17) -0.0140(16) 0.0377(18)
C31 0.085(2) 0.0615(18) 0.063(2) -0.0394(16) -0.0233(17) 0.0286(16)
C32 0.0739(18) 0.0337(13) 0.0512(17) -0.0165(12) -0.0257(14) 0.0009(12)
C33 0.0519(16) 0.0711(19) 0.0627(19) -0.0396(16) 0.0158(14) -0.0375(15)
C34 0.0538(16) 0.086(2) 0.0436(17) -0.0237(15) 0.0057(13) -0.0328(16)
C36 0.0547(16) 0.0595(17) 0.0450(16) -0.0296(14) 0.0043(12) -0.0190(13)
C37 0.0230(9) 0.0191(9) 0.0293(11) -0.0105(8) -0.0022(8) 0.0022(7)
C38 0.0309(11) 0.0233(10) 0.0280(11) -0.0093(9) -0.0035(9) -0.0017(8)
C39 0.0388(12) 0.0298(11) 0.0282(12) -0.0089(9) 0.0024(9) -0.0093(9)
C40 0.0321(11) 0.0378(12) 0.0422(14) -0.0197(11) 0.0050(10) -0.0130(10)
C41 0.0286(11) 0.0385(12) 0.0395(14) -0.0216(11) -0.0054(9) -0.0040(9)
C42 0.0273(10) 0.0235(10) 0.0307(12) -0.0149(9) -0.0035(8) 0.0019(8)
C43 0.0391(12) 0.0290(11) 0.0299(12) 0.0001(9) -0.0116(10) -0.0071(9)
C44 0.0455(14) 0.0510(15) 0.0468(16) -0.0058(13) -0.0122(12) 0.0075(12)
C45 0.0650(17) 0.0407(13) 0.0342(14) -0.0115(11) -0.0182(12) -0.0038(12)
C46 0.0358(11) 0.0301(11) 0.0307(12) -0.0117(9) -0.0112(9) -0.0017(9)
C47 0.0568(17) 0.0578(17) 0.0534(18) -0.0143(14) -0.0257(14) 0.0165(13)
C48 0.0605(16) 0.0488(15) 0.0360(14) -0.0209(12) -0.0043(12) -0.0108(13)
C49 0.0186(9) 0.0190(9) 0.0273(11) -0.0079(8) -0.0076(8) 0.0009(7)
C50 0.0216(9) 0.0213(9) 0.0276(11) -0.0102(8) -0.0060(8) 0.0009(7)
C51 0.0279(10) 0.0280(11) 0.0360(13) -0.0137(10) -0.0061(9) 0.0070(8)
C52 0.0378(12) 0.0253(11) 0.0383(13) -0.0071(10) -0.0131(10) 0.0133(9)
C53 0.0377(12) 0.0250(10) 0.0261(12) -0.0018(9) -0.0083(9) 0.0028(9)
C54 0.0242(10) 0.0220(10) 0.0263(11) -0.0078(8) -0.0061(8) -0.0017(8)
C55 0.0294(10) 0.0258(10) 0.0259(11) -0.0111(9) -0.0048(8) 0.0054(8)
C56 0.0331(12) 0.0420(13) 0.0316(13) -0.0122(10) 0.0002(9) -0.0006(10)
C57 0.0475(14) 0.0420(13) 0.0344(13) -0.0185(11) -0.0115(11) 0.0064(11)
C58 0.0320(11) 0.0271(10) 0.0259(11) -0.0095(9) -0.0001(9) 0.0006(9)
C59 0.0363(14) 0.090(2) 0.0536(18) -0.0401(17) 0.0136(12) -0.0137(14)
C60 0.078(2) 0.0724(19) 0.0364(15) -0.0306(14) -0.0171(14) 0.0292(16)
C65 0.0263(11) 0.0476(14) 0.0482(15) -0.0210(12) -0.0056(10) -0.0024(10)
C66 0.0389(13) 0.0540(16) 0.0628(18) -0.0298(14) -0.0128(12) -0.0060(12)
C67 0.0461(14) 0.0450(15) 0.0702(19) -0.0336(14) -0.0111(13) -0.0003(12)
C68 0.0368(12) 0.0475(14) 0.0554(16) -0.0317(13) -0.0025(11) 0.0031(11)
Li1 0.0233(17) 0.0304(18) 0.042(2) -0.0143(16) -0.0005(15) -0.0007(14)
Li2 0.0269(18) 0.0334(19) 0.041(2) -0.0113(17) -0.0018(16) 0.0030(15)
O4A 0.014(3) 0.039(2) 0.0565(12) -0.0234(12) -0.0001(16) -0.0052(18)
C61A 0.035(4) 0.067(3) 0.0572(19) -0.034(2) 0.001(2) -0.005(3)
C62A 0.089(3) 0.087(6) 0.070(3) -0.041(3) -0.015(3) -0.017(4)
C63A 0.068(3) 0.076(4) 0.077(5) -0.052(4) -0.008(3) -0.004(3)
C64A 0.046(4) 0.0481(18) 0.064(4) -0.035(2) 0.004(2) -0.007(2)
O6A 0.034(3) 0.046(4) 0.0383(14) -0.0053(19) -0.0026(15) 0.013(3)
C69A 0.053(3) 0.067(4) 0.049(3) -0.013(2) -0.017(2) 0.032(3)
C70A 0.053(4) 0.072(3) 0.061(3) -0.014(2) -0.020(3) 0.026(3)
C71A 0.050(2) 0.081(3) 0.040(2) -0.015(3) -0.0115(19) 0.004(2)
C72A 0.041(2) 0.057(4) 0.038(2) -0.011(2) -0.0029(19) 0.011(2)
C35A 0.051(2) 0.051(3) 0.032(2) -0.014(2) -0.0005(16) -0.0062(19)
O4B 0.014(3) 0.039(2) 0.0565(12) -0.0234(12) -0.0001(16) -0.0052(18)
C61B 0.035(4) 0.067(3) 0.0572(19) -0.034(2) 0.001(2) -0.005(3)
C62B 0.089(3) 0.087(6) 0.070(3) -0.041(3) -0.015(3) -0.017(4)
C63B 0.068(3) 0.076(4) 0.077(5) -0.052(4) -0.008(3) -0.004(3)
C64B 0.046(4) 0.0481(18) 0.064(4) -0.035(2) 0.004(2) -0.007(2)
O6B 0.034(3) 0.046(4) 0.0383(14) -0.0053(19) -0.0026(15) 0.013(3)
C69B 0.053(3) 0.067(4) 0.049(3) -0.013(2) -0.017(2) 0.032(3)
C70B 0.053(4) 0.072(3) 0.061(3) -0.014(2) -0.020(3) 0.026(3)
C71B 0.050(2) 0.081(3) 0.040(2) -0.015(3) -0.0115(19) 0.004(2)
C72B 0.041(2) 0.057(4) 0.038(2) -0.011(2) -0.0029(19) 0.011(2)
C35B 0.051(2) 0.051(3) 0.032(2) -0.014(2) -0.0005(16) -0.0062(19)
O6C 0.034(3) 0.046(4) 0.0383(14) -0.0053(19) -0.0026(15) 0.013(3)
C69C 0.053(3) 0.067(4) 0.049(3) -0.013(2) -0.017(2) 0.032(3)
C70C 0.053(4) 0.072(3) 0.061(3) -0.014(2) -0.020(3) 0.026(3)
C71C 0.041(2) 0.057(4) 0.038(2) -0.011(2) -0.0029(19) 0.011(2)
C72C 0.050(2) 0.081(3) 0.040(2) -0.015(3) -0.0115(19) 0.004(2)

loop_
_atom_type_symbol
_atom_type_description
_atom_type_scat_dispersion_real
_atom_type_scat_dispersion_imag
_atom_type_scat_source
C C 0.0033 0.0016 'International Tables Vol C Tables 4.2.6.8 and 6.1.1.4'
H H 0.0000 0.0000 'International Tables Vol C Tables 4.2.6.8 and 6.1.1.4'
As As 0.0499 2.0058 'International Tables Vol C Tables 4.2.6.8 and 6.1.1.4'
Li Li -0.0003 0.0001 'International Tables Vol C Tables 4.2.6.8 and 6.1.1.4'
O O 0.0106 0.0060 'International Tables Vol C Tables 4.2.6.8 and 6.1.1.4'

loop_
_geom_angle_atom_site_label_1
_geom_angle_atom_site_label_2
_geom_angle_atom_site_label_3
_geom_angle
C1 As1 Li1 123.65(9)
C13 As1 C1 99.84(8)
C13 As1 Li1 131.74(10)
C37 As2 C49 99.68(7)
C37 As2 Li2 129.18(10)
C49 As2 Li2 123.16(9)
C25 O1 Li1 120.03(16)
C28 O1 C25 109.48(17)
C28 O1 Li1 129.70(17)
C29 O2 C32 106.28(19)
C29 O2 Li1 124.0(2)
C32 O2 Li1 115.55(17)
C33 O3 C36 109.08(17)
C33 O3 Li1 127.14(18)
C36 O3 Li1 120.60(17)
C65 O5 Li2 121.06(17)
C68 O5 C65 109.58(16)
C68 O5 Li2 128.76(16)
C2 C1 As1 122.05(15)
C6 C1 As1 119.69(14)
C6 C1 C2 118.26(17)
C1 C2 C7 122.85(17)
C3 C2 C1 119.55(19)
C3 C2 C7 117.60(18)
C2 C3 H3 119.2
C4 C3 C2 121.7(2)
C4 C3 H3 119.2
C3 C4 H4 120.4
C5 C4 C3 119.18(19)
C5 C4 H4 120.4
C4 C5 H5 119.2
C4 C5 C6 121.5(2)
C6 C5 H5 119.2
C1 C6 C10 121.59(17)
C5 C6 C1 119.74(18)
C5 C6 C10 118.67(19)
C2 C7 H7 107.5
C2 C7 C8 111.27(19)
C2 C7 C9 112.47(18)
C8 C7 H7 107.5
C9 C7 H7 107.5
C9 C7 C8 110.24(19)
C7 C8 H8A 109.5
C7 C8 H8B 109.5
C7 C8 H8C 109.5
H8A C8 H8B 109.5
H8A C8 H8C 109.5
H8B C8 H8C 109.5
C7 C9 H9A 109.5
C7 C9 H9B 109.5
C7 C9 H9C 109.5
H9A C9 H9B 109.5
H9A C9 H9C 109.5
H9B C9 H9C 109.5
C6 C10 H10 107.1
C11 C10 C6 113.70(19)
C11 C10 H10 107.1
C12 C10 C6 111.36(18)
C12 C10 H10 107.1
C12 C10 C11 110.2(2)
C10 C11 H11A 109.5
C10 C11 H11B 109.5
C10 C11 H11C 109.5
H11A C11 H11B 109.5
H11A C11 H11C 109.5
H11B C11 H11C 109.5
C10 C12 H12A 109.5
C10 C12 H12B 109.5
C10 C12 H12C 109.5
H12A C12 H12B 109.5
H12A C12 H12C 109.5
H12B C12 H12C 109.5
C14 C13 As1 121.31(14)
C14 C13 C18 118.34(18)
C18 C13 As1 120.23(15)
C13 C14 C19 122.46(18)
C15 C14 C13 119.8(2)
C15 C14 C19 117.7(2)
C14 C15 H15 119.3
C16 C15 C14 121.3(2)
C16 C15 H15 119.3
C15 C16 H16 120.4
C17 C16 C15 119.2(2)
C17 C16 H16 120.4
C16 C17 H17 119.1
C16 C17 C18 121.8(2)
C18 C17 H17 119.1
C13 C18 C22 122.76(18)
C17 C18 C13 119.5(2)
C17 C18 C22 117.74(19)
C14 C19 H19 107.4
C14 C19 C20 113.4(2)
C14 C19 C21 110.07(19)
C20 C19 H19 107.4
C20 C19 C21 110.73(19)
C21 C19 H19 107.4
C19 C20 H20A 109.5
C19 C20 H20B 109.5
C19 C20 H20C 109.5
H20A C20 H20B 109.5
H20A C20 H20C 109.5
H20B C20 H20C 109.5
C19 C21 H21A 109.5
C19 C21 H21B 109.5
C19 C21 H21C 109.5
H21A C21 H21B 109.5
H21A C21 H21C 109.5
H21B C21 H21C 109.5
C18 C22 H22 107.1
C18 C22 C23 111.56(18)
C18 C22 C24 111.9(2)
C23 C22 H22 107.1
C24 C22 H22 107.1
C24 C22 C23 111.6(2)
C22 C23 H23A 109.5
C22 C23 H23B 109.5
C22 C23 H23C 109.5
H23A C23 H23B 109.5
H23A C23 H23C 109.5
H23B C23 H23C 109.5
C22 C24 H24A 109.5
C22 C24 H24B 109.5
C22 C24 H24C 109.5
H24A C24 H24B 109.5
H24A C24 H24C 109.5
H24B C24 H24C 109.5
O1 C25 H25A 110.4
O1 C25 H25B 110.4
O1 C25 C26 106.7(2)
H25A C25 H25B 108.6
C26 C25 H25A 110.4
C26 C25 H25B 110.4
C25 C26 H26A 111.2
C25 C26 H26B 111.2
C25 C26 C27 102.8(2)
H26A C26 H26B 109.1
C27 C26 H26A 111.2
C27 C26 H26B 111.2
C26 C27 H27A 111.3
C26 C27 H27B 111.3
H27A C27 H27B 109.2
C28 C27 C26 102.2(2)
C28 C27 H27A 111.3
C28 C27 H27B 111.3
O1 C28 C27 104.28(19)
O1 C28 H28A 110.9
O1 C28 H28B 110.9
C27 C28 H28A 110.9
C27 C28 H28B 110.9
H28A C28 H28B 108.9
O2 C29 H29A 109.8
O2 C29 H29B 109.8
O2 C29 C30 109.4(2)
H29A C29 H29B 108.2
C30 C29 H29A 109.8
C30 C29 H29B 109.8
C29 C30 H30A 110.4
C29 C30 H30B 110.4
C29 C30 C31 106.5(3)
H30A C30 H30B 108.6
C31 C30 H30A 110.4
C31 C30 H30B 110.4
C30 C31 H31A 110.7
C30 C31 H31B 110.7
C30 C31 C32 105.0(2)
H31A C31 H31B 108.8
C32 C31 H31A 110.7
C32 C31 H31B 110.7
O2 C32 C31 106.0(2)
O2 C32 H32A 110.5
O2 C32 H32B 110.5
C31 C32 H32A 110.5
C31 C32 H32B 110.5
H32A C32 H32B 108.7
O3 C33 H33A 110.1
O3 C33 H33B 110.1
O3 C33 C34 108.1(2)
H33A C33 H33B 108.4
C34 C33 H33A 110.1
C34 C33 H33B 110.1
C33 C34 H34A 110.4
C33 C34 H34B 110.4
C33 C34 H34C 111.0
C33 C34 H34D 111.0
C33 C34 C35A 106.7(2)
C33 C34 C35B 103.7(4)
H34A C34 H34B 108.6
H34C C34 H34D 109.0
C35A C34 H34A 110.4
C35A C34 H34B 110.4
C35B C34 H34C 111.0
C35B C34 H34D 111.0
O3 C36 H36A 110.2
O3 C36 H36B 110.2
O3 C36 H36C 110.8
O3 C36 H36D 110.8
O3 C36 C35A 107.5(2)
O3 C36 C35B 105.0(4)
H36A C36 H36B 108.5
H36C C36 H36D 108.8
C35A C36 H36A 110.2
C35A C36 H36B 110.2
C35B C36 H36C 110.8
C35B C36 H36D 110.8
C38 C37 As2 122.03(14)
C38 C37 C42 118.12(17)
C42 C37 As2 119.75(14)
C37 C38 C43 122.70(17)
C39 C38 C37 120.05(19)
C39 C38 C43 117.25(19)
C38 C39 H39 119.4
C40 C39 C38 121.2(2)
C40 C39 H39 119.4
C39 C40 H40 120.3
C39 C40 C41 119.43(19)
C41 C40 H40 120.3
C40 C41 H41 119.2
C40 C41 C42 121.6(2)
C42 C41 H41 119.2
C37 C42 C46 122.87(17)
C41 C42 C37 119.51(19)
C41 C42 C46 117.59(18)
C38 C43 H43 107.6
C38 C43 C44 111.13(19)
C44 C43 H43 107.6
C45 C43 C38 112.19(19)
C45 C43 H43 107.6
C45 C43 C44 110.64(19)
C43 C44 H44A 109.5
C43 C44 H44B 109.5
C43 C44 H44C 109.5
H44A C44 H44B 109.5
H44A C44 H44C 109.5
H44B C44 H44C 109.5
C43 C45 H45A 109.5
C43 C45 H45B 109.5
C43 C45 H45C 109.5
H45A C45 H45B 109.5
H45A C45 H45C 109.5
H45B C45 H45C 109.5
C42 C46 H46 107.1
C42 C46 C47 112.57(19)
C42 C46 C48 111.14(18)
C47 C46 H46 107.1
C47 C46 C48 111.5(2)
C48 C46 H46 107.1
C46 C47 H47A 109.5
C46 C47 H47B 109.5
C46 C47 H47C 109.5
H47A C47 H47B 109.5
H47A C47 H47C 109.5
H47B C47 H47C 109.5
C46 C48 H48A 109.5
C46 C48 H48B 109.5
C46 C48 H48C 109.5
H48A C48 H48B 109.5
H48A C48 H48C 109.5
H48B C48 H48C 109.5
C50 C49 As2 122.10(14)
C50 C49 C54 118.29(17)
C54 C49 As2 119.60(14)
C49 C50 C55 123.02(17)
C51 C50 C49 119.64(18)
C51 C50 C55 117.32(18)
C50 C51 H51 119.1
C52 C51 C50 121.7(2)
C52 C51 H51 119.1
C51 C52 H52 120.5
C51 C52 C53 119.05(19)
C53 C52 H52 120.5
C52 C53 H53 119.2
C52 C53 C54 121.56(19)
C54 C53 H53 119.2
C49 C54 C58 121.75(17)
C53 C54 C49 119.67(18)
C53 C54 C58 118.58(18)
C50 C55 H55 107.6
C50 C55 C56 112.41(16)
C50 C55 C57 110.99(17)
C56 C55 H55 107.6
C57 C55 H55 107.6
C57 C55 C56 110.43(18)
C55 C56 H56A 109.5
C55 C56 H56B 109.5
C55 C56 H56C 109.5
H56A C56 H56B 109.5
H56A C56 H56C 109.5
H56B C56 H56C 109.5
C55 C57 H57A 109.5
C55 C57 H57B 109.5
C55 C57 H57C 109.5
H57A C57 H57B 109.5
H57A C57 H57C 109.5
H57B C57 H57C 109.5
C54 C58 H58 107.2
C54 C58 C59 110.95(17)
C59 C58 H58 107.2
C60 C58 C54 114.49(19)
C60 C58 H58 107.2
C60 C58 C59 109.5(2)
C58 C59 H59A 109.5
C58 C59 H59B 109.5
C58 C59 H59C 109.5
H59A C59 H59B 109.5
H59A C59 H59C 109.5
H59B C59 H59C 109.5
C58 C60 H60A 109.5
C58 C60 H60B 109.5
C58 C60 H60C 109.5
H60A C60 H60B 109.5
H60A C60 H60C 109.5
H60B C60 H60C 109.5
O5 C65 H65A 110.5
O5 C65 H65B 110.5
O5 C65 C66 106.06(18)
H65A C65 H65B 108.7
C66 C65 H65A 110.5
C66 C65 H65B 110.5
C65 C66 H66A 111.3
C65 C66 H66B 111.3
C65 C66 C67 102.41(18)
H66A C66 H66B 109.2
C67 C66 H66A 111.3
C67 C66 H66B 111.3
C66 C67 H67A 111.4
C66 C67 H67B 111.4
H67A C67 H67B 109.2
C68 C67 C66 102.0(2)
C68 C67 H67A 111.4
C68 C67 H67B 111.4
O5 C68 C67 104.79(18)
O5 C68 H68A 110.8
O5 C68 H68B 110.8
C67 C68 H68A 110.8
C67 C68 H68B 110.8
H68A C68 H68B 108.9
O1 Li1 As1 110.50(15)
O1 Li1 O2 112.74(19)
O1 Li1 O3 102.16(17)
O2 Li1 As1 104.40(15)
O3 Li1 As1 125.58(18)
O3 Li1 O2 101.26(16)
O5 Li2 As2 109.52(16)
O5 Li2 O4A 106.0(3)
O5 Li2 O6A 108.8(5)
O5 Li2 O4B 115.1(3)
O5 Li2 O6B 108.2(6)
O5 Li2 O6C 96.9(4)
O4A Li2 As2 107.9(3)
O6A Li2 As2 122.7(6)
O6A Li2 O4A 100.5(6)
O4B Li2 As2 98.7(2)
O6B Li2 As2 129.4(7)
O6B Li2 O4B 94.6(6)
O6C Li2 As2 130.7(4)
C61A O4A Li2 114.7(9)
C61A O4A C64A 108.1(6)
C64A O4A Li2 105.5(6)
O4A C61A H61A 110.5
O4A C61A H61B 110.5
O4A C61A C62A 106.0(7)
H61A C61A H61B 108.7
C62A C61A H61A 110.5
C62A C61A H61B 110.5
C61A C62A H62A 110.9
C61A C62A H62B 110.9
H62A C62A H62B 108.9
C63A C62A C61A 104.4(8)
C63A C62A H62A 110.9
C63A C62A H62B 110.9
C62A C63A H63A 111.2
C62A C63A H63B 111.2
H63A C63A H63B 109.2
C64A C63A C62A 102.6(7)
C64A C63A H63A 111.2
C64A C63A H63B 111.2
Li2 C64A H64A 128.3
Li2 C64A H64B 67.0
O4A C64A Li2 43.3(5)
O4A C64A C63A 108.0(6)
O4A C64A H64A 110.1
O4A C64A H64B 110.1
C63A C64A Li2 119.8(8)
C63A C64A H64A 110.1
C63A C64A H64B 110.1
H64A C64A H64B 108.4
C69A O6A Li2 120.6(12)
C72A O6A Li2 113.0(12)
C72A O6A C69A 110.1(10)
O6A C69A H69A 110.9
O6A C69A H69B 110.9
O6A C69A C70A 104.3(9)
H69A C69A H69B 108.9
C70A C69A H69A 110.9
C70A C69A H69B 110.9
C69A C70A H70A 111.5
C69A C70A H70B 111.5
H70A C70A H70B 109.3
C71A C70A C69A 101.5(9)
C71A C70A H70A 111.5
C71A C70A H70B 111.5
C70A C71A H71A 111.4
C70A C71A H71B 111.4
H71A C71A H71B 109.2
C72A C71A C70A 101.9(9)
C72A C71A H71A 111.4
C72A C71A H71B 111.4
O6A C72A C71A 106.6(12)
O6A C72A H72A 110.4
O6A C72A H72B 110.4
C71A C72A H72A 110.4
C71A C72A H72B 110.4
H72A C72A H72B 108.6
C34 C35A C36 102.9(3)
C34 C35A H35A 111.2
C34 C35A H35B 111.2
C36 C35A H35A 111.2
C36 C35A H35B 111.2
H35A C35A H35B 109.1
C61B O4B Li2 126.6(6)
C61B O4B C64B 103.9(4)
C64B O4B Li2 120.4(5)
O4B C61B H61C 110.3
O4B C61B H61D 110.3
O4B C61B C62B 106.9(5)
H61C C61B H61D 108.6
C62B C61B H61C 110.3
C62B C61B H61D 110.3
C61B C62B H62C 110.3
C61B C62B H62D 110.3
H62C C62B H62D 108.6
C63B C62B C61B 107.1(5)
C63B C62B H62C 110.3
C63B C62B H62D 110.3
C62B C63B H63C 110.7
C62B C63B H63D 110.7
C62B C63B C64B 105.3(5)
H63C C63B H63D 108.8
C64B C63B H63C 110.7
C64B C63B H63D 110.7
O4B C64B C63B 104.7(5)
O4B C64B H64C 110.8
O4B C64B H64D 110.8
C63B C64B H64C 110.8
C63B C64B H64D 110.8
H64C C64B H64D 108.9
C69B O6B Li2 129.4(11)
C72B O6B Li2 118.3(11)
C72B O6B C69B 110.9(10)
O6B C69B H69C 111.1
O6B C69B H69D 111.1
O6B C69B C70B 103.3(11)
H69C C69B H69D 109.1
C70B C69B H69C 111.1
C70B C69B H69D 111.1
C69B C70B H70C 111.7
C69B C70B H70D 111.7
H70C C70B H70D 109.5
C71B C70B C69B 100.2(13)
C71B C70B H70C 111.7
C71B C70B H70D 111.7
C70B C71B H71C 111.4
C70B C71B H71D 111.4
H71C C71B H71D 109.2
C72B C71B C70B 101.9(12)
C72B C71B H71C 111.4
C72B C71B H71D 111.4
O6B C72B C71B 107.8(12)
O6B C72B H72C 110.2
O6B C72B H72D 110.2
C71B C72B H72C 110.2
C71B C72B H72D 110.2
H72C C72B H72D 108.5
C34 C35B H35C 110.7
C34 C35B H35D 110.7
C36 C35B C34 105.0(5)
C36 C35B H35C 110.7
C36 C35B H35D 110.7
H35C C35B H35D 108.8
C69C O6C Li2 129.0(9)
C69C O6C C71C 112.4(8)
C71C O6C Li2 116.2(9)
O6C C69C H69E 108.1
O6C C69C H69F 108.1
O6C C69C C70C 116.8(11)
H69E C69C H69F 107.3
C70C C69C H69E 108.1
C70C C69C H69F 108.1
C69C C70C H70E 109.5
C69C C70C H70F 109.5
C69C C70C H70G 109.5
H70E C70C H70F 109.5
H70E C70C H70G 109.5
H70F C70C H70G 109.5
O6C C71C H71E 109.0
O6C C71C H71F 109.0
O6C C71C C72C 112.7(10)
H71E C71C H71F 107.8
C72C C71C H71E 109.0
C72C C71C H71F 109.0
C71C C72C H72E 109.5
C71C C72C H72F 109.5
C71C C72C H72G 109.5
H72E C72C H72F 109.5
H72E C72C H72G 109.5
H72F C72C H72G 109.5

loop_
_geom_bond_atom_site_label_1
_geom_bond_atom_site_label_2
_geom_bond_distance
As1 C1 1.9752(18)
As1 C13 1.9712(19)
As1 Li1 2.568(3)
As2 C37 1.9779(18)
As2 C49 1.9795(18)
As2 Li2 2.584(4)
O1 C25 1.453(3)
O1 C28 1.432(3)
O1 Li1 1.921(4)
O2 C29 1.423(3)
O2 C32 1.455(3)
O2 Li1 1.974(4)
O3 C33 1.427(3)
O3 C36 1.434(3)
O3 Li1 1.940(4)
O5 C65 1.447(2)
O5 C68 1.444(3)
O5 Li2 1.919(4)
C1 C2 1.419(3)
C1 C6 1.416(3)
C2 C3 1.389(3)
C2 C7 1.519(3)
C3 H3 0.9500
C3 C4 1.379(3)
C4 H4 0.9500
C4 C5 1.376(3)
C5 H5 0.9500
C5 C6 1.391(3)
C6 C10 1.523(3)
C7 H7 1.0000
C7 C8 1.533(3)
C7 C9 1.524(3)
C8 H8A 0.9800
C8 H8B 0.9800
C8 H8C 0.9800
C9 H9A 0.9800
C9 H9B 0.9800
C9 H9C 0.9800
C10 H10 1.0000
C10 C11 1.518(3)
C10 C12 1.512(3)
C11 H11A 0.9800
C11 H11B 0.9800
C11 H11C 0.9800
C12 H12A 0.9800
C12 H12B 0.9800
C12 H12C 0.9800
C13 C14 1.412(3)
C13 C18 1.422(3)
C14 C15 1.396(3)
C14 C19 1.519(3)
C15 H15 0.9500
C15 C16 1.378(3)
C16 H16 0.9500
C16 C17 1.377(3)
C17 H17 0.9500
C17 C18 1.388(3)
C18 C22 1.518(3)
C19 H19 1.0000
C19 C20 1.526(3)
C19 C21 1.530(3)
C20 H20A 0.9800
C20 H20B 0.9800
C20 H20C 0.9800
C21 H21A 0.9800
C21 H21B 0.9800
C21 H21C 0.9800
C22 H22 1.0000
C22 C23 1.531(3)
C22 C24 1.527(3)
C23 H23A 0.9800
C23 H23B 0.9800
C23 H23C 0.9800
C24 H24A 0.9800
C24 H24B 0.9800
C24 H24C 0.9800
C25 H25A 0.9900
C25 H25B 0.9900
C25 C26 1.487(4)
C26 H26A 0.9900
C26 H26B 0.9900
C26 C27 1.518(4)
C27 H27A 0.9900
C27 H27B 0.9900
C27 C28 1.513(4)
C28 H28A 0.9900
C28 H28B 0.9900
C29 H29A 0.9900
C29 H29B 0.9900
C29 C30 1.459(4)
C30 H30A 0.9900
C30 H30B 0.9900
C30 C31 1.476(4)
C31 H31A 0.9900
C31 H31B 0.9900
C31 C32 1.491(4)
C32 H32A 0.9900
C32 H32B 0.9900
C33 H33A 0.9900
C33 H33B 0.9900
C33 C34 1.463(4)
C34 H34A 0.9900
C34 H34B 0.9900
C34 H34C 0.9900
C34 H34D 0.9900
C34 C35A 1.502(5)
C34 C35B 1.493(8)
C36 H36A 0.9900
C36 H36B 0.9900
C36 H36C 0.9900
C36 H36D 0.9900
C36 C35A 1.502(4)
C36 C35B 1.467(8)
C37 C38 1.409(3)
C37 C42 1.422(3)
C38 C39 1.398(3)
C38 C43 1.523(3)
C39 H39 0.9500
C39 C40 1.374(3)
C40 H40 0.9500
C40 C41 1.374(3)
C41 H41 0.9500
C41 C42 1.393(3)
C42 C46 1.514(3)
C43 H43 1.0000
C43 C44 1.526(3)
C43 C45 1.522(3)
C44 H44A 0.9800
C44 H44B 0.9800
C44 H44C 0.9800
C45 H45A 0.9800
C45 H45B 0.9800
C45 H45C 0.9800
C46 H46 1.0000
C46 C47 1.522(3)
C46 C48 1.529(3)
C47 H47A 0.9800
C47 H47B 0.9800
C47 H47C 0.9800
C48 H48A 0.9800
C48 H48B 0.9800
C48 H48C 0.9800
C49 C50 1.411(3)
C49 C54 1.418(3)
C50 C51 1.393(3)
C50 C55 1.516(3)
C51 H51 0.9500
C51 C52 1.375(3)
C52 H52 0.9500
C52 C53 1.377(3)
C53 H53 0.9500
C53 C54 1.391(3)
C54 C58 1.519(3)
C55 H55 1.0000
C55 C56 1.534(3)
C55 C57 1.534(3)
C56 H56A 0.9800
C56 H56B 0.9800
C56 H56C 0.9800
C57 H57A 0.9800
C57 H57B 0.9800
C57 H57C 0.9800
C58 H58 1.0000
C58 C59 1.520(3)
C58 C60 1.518(3)
C59 H59A 0.9800
C59 H59B 0.9800
C59 H59C 0.9800
C60 H60A 0.9800
C60 H60B 0.9800
C60 H60C 0.9800
C65 H65A 0.9900
C65 H65B 0.9900
C65 C66 1.503(3)
C66 H66A 0.9900
C66 H66B 0.9900
C66 C67 1.516(4)
C67 H67A 0.9900
C67 H67B 0.9900
C67 C68 1.516(3)
C68 H68A 0.9900
C68 H68B 0.9900
Li2 O4A 1.953(10)
Li2 O6A 1.947(11)
Li2 O4B 1.992(7)
Li2 O6B 1.942(12)
Li2 O6C 1.983(9)
O4A C61A 1.438(11)
O4A C64A 1.473(9)
C61A H61A 0.9900
C61A H61B 0.9900
C61A C62A 1.516(13)
C62A H62A 0.9900
C62A H62B 0.9900
C62A C63A 1.506(11)
C63A H63A 0.9900
C63A H63B 0.9900
C63A C64A 1.487(9)
C64A H64A 0.9900
C64A H64B 0.9900
O6A C69A 1.449(16)
O6A C72A 1.421(14)
C69A H69A 0.9900
C69A H69B 0.9900
C69A C70A 1.559(15)
C70A H70A 0.9900
C70A H70B 0.9900
C70A C71A 1.546(14)
C71A H71A 0.9900
C71A H71B 0.9900
C71A C72A 1.451(19)
C72A H72A 0.9900
C72A H72B 0.9900
C35A H35A 0.9900
C35A H35B 0.9900
O4B C61B 1.449(7)
O4B C64B 1.492(6)
C61B H61C 0.9900
C61B H61D 0.9900
C61B C62B 1.497(9)
C62B H62C 0.9900
C62B H62D 0.9900
C62B C63B 1.468(9)
C63B H63C 0.9900
C63B H63D 0.9900
C63B C64B 1.501(7)
C64B H64C 0.9900
C64B H64D 0.9900
O6B C69B 1.440(16)
O6B C72B 1.405(15)
C69B H69C 0.9900
C69B H69D 0.9900
C69B C70B 1.60(2)
C70B H70C 0.9900
C70B H70D 0.9900
C70B C71B 1.55(2)
C71B H71C 0.9900
C71B H71D 0.9900
C71B C72B 1.437(18)
C72B H72C 0.9900
C72B H72D 0.9900
C35B H35C 0.9900
C35B H35D 0.9900
O6C C69C 1.449(13)
O6C C71C 1.478(13)
C69C H69E 0.9900
C69C H69F 0.9900
C69C C70C 1.477(18)
C70C H70E 0.9800
C70C H70F 0.9800
C70C H70G 0.9800
C71C H71E 0.9900
C71C H71F 0.9900
C71C C72C 1.539(16)
C72C H72E 0.9800
C72C H72F 0.9800
C72C H72G 0.9800

loop_
_geom_torsion_atom_site_label_1
_geom_torsion_atom_site_label_2
_geom_torsion_atom_site_label_3
_geom_torsion_atom_site_label_4
_geom_torsion
As1 C1 C2 C3 -175.86(15)
As1 C1 C2 C7 4.6(3)
As1 C1 C6 C5 177.27(15)
As1 C1 C6 C10 -2.4(2)
As1 C13 C14 C15 -177.53(15)
As1 C13 C14 C19 1.1(3)
As1 C13 C18 C17 178.75(15)
As1 C13 C18 C22 0.6(3)
As2 C37 C38 C39 177.45(15)
As2 C37 C38 C43 -3.1(3)
As2 C37 C42 C41 -178.83(15)
As2 C37 C42 C46 -0.8(3)
As2 C49 C50 C51 175.77(14)
As2 C49 C50 C55 -6.0(2)
As2 C49 C54 C53 -177.49(14)
As2 C49 C54 C58 2.4(2)
O1 C25 C26 C27 -24.9(3)
O2 C29 C30 C31 -1.7(4)
O3 C33 C34 C35A 15.1(4)
O3 C33 C34 C35B -17.6(5)
O3 C36 C35A C34 22.7(4)
O3 C36 C35B C34 -29.4(6)
O5 C65 C66 C67 29.3(3)
C1 C2 C3 C4 -2.0(3)
C1 C2 C7 C8 121.8(2)
C1 C2 C7 C9 -114.0(2)
C1 C6 C10 C11 140.5(2)
C1 C6 C10 C12 -94.3(2)
C2 C1 C6 C5 -1.9(3)
C2 C1 C6 C10 178.41(17)
C2 C3 C4 C5 -0.7(3)
C3 C2 C7 C8 -57.8(2)
C3 C2 C7 C9 66.5(2)
C3 C4 C5 C6 2.1(3)
C4 C5 C6 C1 -0.8(3)
C4 C5 C6 C10 178.9(2)
C5 C6 C10 C11 -39.2(3)
C5 C6 C10 C12 86.0(3)
C6 C1 C2 C3 3.3(3)
C6 C1 C2 C7 -176.29(18)
C7 C2 C3 C4 177.5(2)
C13 C14 C15 C16 -0.4(3)
C13 C14 C19 C20 131.6(2)
C13 C14 C19 C21 -103.7(2)
C13 C18 C22 C23 115.3(2)
C13 C18 C22 C24 -118.9(2)
C14 C13 C18 C17 2.5(3)
C14 C13 C18 C22 -175.62(18)
C14 C15 C16 C17 0.9(3)
C15 C14 C19 C20 -49.8(3)
C15 C14 C19 C21 74.9(2)
C15 C16 C17 C18 0.3(3)
C16 C17 C18 C13 -2.1(3)
C16 C17 C18 C22 176.18(19)
C17 C18 C22 C23 -62.9(3)
C17 C18 C22 C24 62.9(3)
C18 C13 C14 C15 -1.4(3)
C18 C13 C14 C19 177.24(18)
C19 C14 C15 C16 -179.0(2)
C25 O1 C28 C27 20.9(3)
C25 C26 C27 C28 36.7(3)
C26 C27 C28 O1 -35.6(3)
C28 O1 C25 C26 2.7(3)
C29 O2 C32 C31 -25.9(3)
C29 C30 C31 C32 -14.1(4)
C30 C31 C32 O2 24.6(3)
C32 O2 C29 C30 17.3(3)
C33 O3 C36 C35A -14.4(3)
C33 O3 C36 C35B 18.8(5)
C33 C34 C35A C36 -22.8(4)
C33 C34 C35B C36 28.8(6)
C36 O3 C33 C34 -0.5(3)
C37 C38 C39 C40 0.6(3)
C37 C38 C43 C44 110.6(2)
C37 C38 C43 C45 -124.9(2)
C37 C42 C46 C47 119.1(2)
C37 C42 C46 C48 -115.0(2)
C38 C37 C42 C41 -2.4(3)
C38 C37 C42 C46 175.65(18)
C38 C39 C40 C41 -1.1(3)
C39 C38 C43 C44 -69.9(3)
C39 C38 C43 C45 54.5(3)
C39 C40 C41 C42 -0.3(3)
C40 C41 C42 C37 2.1(3)
C40 C41 C42 C46 -176.1(2)
C41 C42 C46 C47 -62.8(3)
C41 C42 C46 C48 63.2(3)
C42 C37 C38 C39 1.1(3)
C42 C37 C38 C43 -179.43(19)
C43 C38 C39 C40 -178.8(2)
C49 C50 C51 C52 2.3(3)
C49 C50 C55 C56 117.9(2)
C49 C50 C55 C57 -117.9(2)
C49 C54 C58 C59 90.4(2)
C49 C54 C58 C60 -145.0(2)
C50 C49 C54 C53 1.3(3)
C50 C49 C54 C58 -178.79(16)
C50 C51 C52 C53 0.1(3)
C51 C50 C55 C56 -63.9(2)
C51 C50 C55 C57 60.3(2)
C51 C52 C53 C54 -1.9(3)
C52 C53 C54 C49 1.2(3)
C52 C53 C54 C58 -178.76(19)
C53 C54 C58 C59 -89.7(2)
C53 C54 C58 C60 34.9(3)
C54 C49 C50 C51 -3.0(3)
C54 C49 C50 C55 175.25(16)
C55 C50 C51 C52 -176.00(19)
C65 O5 C68 C67 -16.4(3)
C65 C66 C67 C68 -38.3(3)
C66 C67 C68 O5 33.9(3)
C68 O5 C65 C66 -8.3(3)
Li1 O1 C25 C26 -168.1(2)
Li1 O1 C28 C27 -169.5(2)
Li1 O2 C29 C30 -120.2(3)
Li1 O2 C32 C31 115.7(2)
Li1 O3 C33 C34 159.2(2)
Li1 O3 C36 C35A -175.6(3)
Li1 O3 C36 C35B -142.4(4)
Li2 O5 C65 C66 163.6(2)
Li2 O5 C68 C67 172.6(2)
Li2 O4A C61A C62A 130.1(12)
Li2 O4A C64A C63A -114.8(9)
Li2 O6A C69A C70A -135.1(11)
Li2 O6A C72A C71A 113.8(14)
Li2 O4B C61B C62B 117.0(9)
Li2 O4B C64B C63B -113.7(7)
Li2 O6B C69B C70B -169.4(18)
Li2 O6B C72B C71B 145.4(15)
Li2 O6C C69C C70C 135.3(10)
Li2 O6C C71C C72C 104.8(10)
O4A C61A C62A C63A -28.8(18)
C61A O4A C64A Li2 123.2(11)
C61A O4A C64A C63A 8.4(12)
C61A C62A C63A C64A 32.9(18)
C62A C63A C64A Li2 -71.8(13)
C62A C63A C64A O4A -25.8(15)
C64A O4A C61A C62A 12.7(15)
O6A C69A C70A C71A 23.2(16)
C69A O6A C72A C71A -24(2)
C69A C70A C71A C72A -37.0(14)
C70A C71A C72A O6A 38.3(17)
C72A O6A C69A C70A -1(2)
O4B C61B C62B C63B 12.5(14)
C61B O4B C64B C63B 35.3(8)
C61B C62B C63B C64B 9.6(14)
C62B C63B C64B O4B -27.6(10)
C64B O4B C61B C62B -29.5(10)
O6B C69B C70B C71B 25(2)
C69B O6B C72B C71B -22(2)
C69B C70B C71B C72B -38(2)
C70B C71B C72B O6B 38(2)
C72B O6B C69B C70B -4(2)
C69C O6C C71C C72C -59.3(14)
C71C O6C C69C C70C -63.2(13)
